data_7704495
loop_
_publ_author_name
'Basak, Dipmalya'
'van Leusen, Jan'
'Gupta, Tulika'
'K\"ogerler, Paul'
'Ray, Debashis'

_publ_section_title
;
 Synthetic diversity and change in nuclearity in [Co-Dy] coordination
 aggregates: bridge removal, solvent induced structural reorganization and
 AC susceptibility measurements.
;
_journal_issue 22
_journal_name_full 'Dalton transactions (Cambridge, England : 2003)'
_journal_page_first 7576
_journal_page_last 7591
_journal_paper_doi 10.1039/d0dt01728k
_journal_volume 49
_journal_year 2020
_chemical_formula_moiety 'C64 H116 Co4 Dy3 N2 O32, C22 H44 Dy O10, 4(C H4 O)'
_chemical_formula_sum 'C90 H176 Co4 Dy4 N2 O46'
_chemical_formula_weight 2908.05
_space_group_crystal_system monoclinic
_space_group_IT_number 13
_space_group_name_Hall '-P 2yc'
_space_group_name_H-M_alt 'P 1 2/c 1'
_atom_sites_solution_hydrogens mixed
_audit_creation_method SHELXL-2014/7
_audit_update_record
;
2020-03-31 deposited with the CCDC.	2020-05-21 downloaded from the CCDC.
;
_cell_angle_alpha 90
_cell_angle_beta 119.834(3)
_cell_angle_gamma 90
_cell_formula_units_Z 2
_cell_length_a 19.2860(11)
_cell_length_b 12.0279(7)
_cell_length_c 29.6486(14)
_cell_measurement_reflns_used 69364
_cell_measurement_temperature 293(2)
_cell_measurement_theta_max 25.037
_cell_measurement_theta_min 1.584
_cell_volume 5966.1(6)
_computing_cell_refinement 'Bruker SMART'
_computing_data_collection 'Bruker SMART'
_computing_data_reduction 'Bruker SAINTT'
_computing_molecular_graphics Diamond
_computing_publication_material 'SHELXL-2014/7 (Sheldrick, 2014), PLATON (Spek, 2009)'
_computing_structure_refinement 'SHELXL-2014/7 (Sheldrick, 2014)'
_computing_structure_solution 'SHELXS-2014/7 (Sheldrick, 2014)'
_diffrn_ambient_temperature 293(2)
_diffrn_measured_fraction_theta_full 0.993
_diffrn_measured_fraction_theta_max 0.993
_diffrn_measurement_device_type 'CCD area detector'
_diffrn_measurement_method '\f and \w scans'
_diffrn_radiation_type MoK\a
_diffrn_radiation_wavelength 0.71073
_diffrn_reflns_av_R_equivalents 0.0977
_diffrn_reflns_av_unetI/netI 0.0683
_diffrn_reflns_Laue_measured_fraction_full 0.993
_diffrn_reflns_Laue_measured_fraction_max 0.993
_diffrn_reflns_limit_h_max 22
_diffrn_reflns_limit_h_min -22
_diffrn_reflns_limit_k_max 14
_diffrn_reflns_limit_k_min -14
_diffrn_reflns_limit_l_max 31
_diffrn_reflns_limit_l_min -35
_diffrn_reflns_number 69364
_diffrn_reflns_point_group_measured_fraction_full 0.993
_diffrn_reflns_point_group_measured_fraction_max 0.993
_diffrn_reflns_theta_full 25.037
_diffrn_reflns_theta_max 25.037
_diffrn_reflns_theta_min 1.584
_diffrn_source 'fine-focus sealed tube'
_exptl_absorpt_coefficient_mu 3.095
_exptl_absorpt_correction_T_max 0.506
_exptl_absorpt_correction_T_min 0.414
_exptl_absorpt_correction_type multi-scan
_exptl_absorpt_process_details 'SADABS (Sheldrick, 1995)'
_exptl_crystal_colour Red
_exptl_crystal_density_diffrn 1.619
_exptl_crystal_density_method 'not measured'
_exptl_crystal_description Block
_exptl_crystal_F_000 2940
_exptl_crystal_size_max 0.32
_exptl_crystal_size_mid 0.24
_exptl_crystal_size_min 0.22
_refine_diff_density_max 3.778
_refine_diff_density_min -2.872
_refine_diff_density_rms 0.162
_refine_ls_extinction_method none
_refine_ls_goodness_of_fit_ref 1.073
_refine_ls_hydrogen_treatment mixed
_refine_ls_matrix_type full
_refine_ls_number_parameters 688
_refine_ls_number_reflns 10479
_refine_ls_number_restraints 1
_refine_ls_restrained_S_all 1.073
_refine_ls_R_factor_all 0.0735
_refine_ls_R_factor_gt 0.0480
_refine_ls_shift/su_max 0.007
_refine_ls_shift/su_mean 0.004
_refine_ls_structure_factor_coef Fsqd
_refine_ls_weighting_details 'w=1/[\s^2^(Fo^2^)+(0.0609P)^2^] where P=(Fo^2^+2Fc^2^)/3'
_refine_ls_weighting_scheme calc
_refine_ls_wR_factor_gt 0.1143
_refine_ls_wR_factor_ref 0.1248
_reflns_Friedel_coverage 0.000
_reflns_number_gt 7559
_reflns_number_total 10479
_reflns_threshold_expression 'I > 2\s(I)'
_cod_data_source_file d0dt01728k2.cif
_cod_data_source_block Complex2
_cod_depositor_comments 'Adding full bibliography for 7704495--7704497.cif.'
_cod_original_sg_symbol_H-M 'P 2/c'
_cod_database_code 7704495
_shelx_shelxl_version_number 2014/7
_shelx_space_group_comment
;
The symmetry employed for this shelxl refinement is uniquely defined
by the following loop, which should always be used as a source of
symmetry information in preference to the above space-group names.
They are only intended as comments.
;

loop_
_space_group_symop_operation_xyz
'x, y, z'
'-x, y, -z+1/2'
'-x, -y, -z'
'x, -y, z-1/2'

loop_
_atom_site_label
_atom_site_type_symbol
_atom_site_fract_x
_atom_site_fract_y
_atom_site_fract_z
_atom_site_U_iso_or_equiv
_atom_site_adp_type
_atom_site_occupancy
_atom_site_site_symmetry_order
_atom_site_calc_flag
_atom_site_refinement_flags_posn
_atom_site_refinement_flags_adp
_atom_site_refinement_flags_occupancy
_atom_site_disorder_assembly
_atom_site_disorder_group
Dy1 Dy 0.5000 0.85051(3) 0.7500 0.02084(13) Uani 1 2 d S T P . .
Dy2 Dy 0.36905(2) 0.59910(3) 0.74293(2) 0.02776(11) Uani 1 1 d . . . . .
Co1 Co 0.29298(5) 0.84501(7) 0.67848(4) 0.0241(2) Uani 1 1 d . . . . .
Co2 Co 0.37026(5) 0.84482(7) 0.79855(4) 0.0217(2) Uani 1 1 d . . . . .
O10 O 0.2062(3) 0.9714(4) 0.65178(19) 0.0330(12) Uani 1 1 d . . . . .
O11 O 0.2854(3) 0.9617(4) 0.61900(18) 0.0310(12) Uani 1 1 d . . . . .
O8 O 0.2107(3) 0.7502(4) 0.62065(18) 0.0364(13) Uani 1 1 d . . . . .
O9 O 0.2455(3) 0.5902(4) 0.6642(2) 0.0370(13) Uani 1 1 d . . . . .
O1 O 0.4492(3) 0.9315(3) 0.85298(17) 0.0238(11) Uani 1 1 d . . . . .
O2 O 0.5735(3) 0.9983(4) 0.93604(18) 0.0337(12) Uani 1 1 d . . . . .
O5 O 0.3780(3) 0.9317(3) 0.74568(16) 0.0226(10) Uani 1 1 d . . . . .
O3 O 0.2928(2) 0.7594(3) 0.74165(17) 0.0220(10) Uani 1 1 d . . . . .
O7 O 0.3635(3) 0.5872(4) 0.8206(2) 0.0344(12) Uani 1 1 d . . . . .
O12 O 0.4908(3) 0.5254(4) 0.7979(2) 0.0372(13) Uani 1 1 d . . . . .
O4 O 0.3899(3) 0.7419(3) 0.69514(17) 0.0239(11) Uani 1 1 d . . . . .
H4A H 0.3907 0.7150 0.6642 0.029 Uiso 1 1 calc R U . . .
O14 O 0.3899(3) 0.4797(4) 0.6887(2) 0.0410(14) Uani 1 1 d . . . . .
O13 O 0.2965(3) 0.4382(4) 0.7451(2) 0.0465(15) Uani 1 1 d . . . . .
H13 H 0.2893 0.4331 0.7738 0.056 Uiso 1 1 calc R U . . .
O15 O 0.5493(3) 0.7529(3) 0.70331(17) 0.0214(10) Uani 1 1 d D . . . .
O16 O 0.4481(3) 0.9742(4) 0.67920(17) 0.0267(11) Uani 1 1 d . . . . .
H16E H 0.4014 0.9565 0.6487 0.032 Uiso 1 1 calc R U . . .
H16F H 0.4743 1.0409 0.6817 0.032 Uiso 1 1 calc R U . . .
O6 O 0.3693(3) 0.7591(3) 0.85183(17) 0.0269(11) Uani 1 1 d . . . . .
N1 N 0.2830(3) 0.9216(4) 0.7949(2) 0.0222(13) Uani 1 1 d . . . . .
C1 C 0.4344(4) 1.0008(5) 0.8823(3) 0.0251(16) Uani 1 1 d . . . . .
C2 C 0.5019(4) 1.0415(6) 0.9274(3) 0.0285(17) Uani 1 1 d . . . . .
C3 C 0.4934(5) 1.1193(6) 0.9592(3) 0.0360(19) Uani 1 1 d . . . . .
H3 H 0.5380 1.1445 0.9893 0.043 Uiso 1 1 calc R U . . .
C4 C 0.4178(5) 1.1586(6) 0.9457(3) 0.042(2) Uani 1 1 d . . . . .
H4 H 0.4124 1.2140 0.9656 0.051 Uiso 1 1 calc R U . . .
C5 C 0.3509(5) 1.1166(6) 0.9032(3) 0.038(2) Uani 1 1 d . . . . .
H5 H 0.3004 1.1409 0.8955 0.046 Uiso 1 1 calc R U . . .
C6 C 0.3587(4) 1.0368(5) 0.8712(3) 0.0271(16) Uani 1 1 d . . . . .
C8 C 0.2863(4) 0.9931(6) 0.8281(3) 0.0280(17) Uani 1 1 d . . . . .
H7 H 0.2381 1.0189 0.8241 0.034 Uiso 1 1 calc R U . . .
C9 C 0.2051(4) 0.8800(5) 0.7531(3) 0.0271(17) Uani 1 1 d . . . . .
H8A H 0.1867 0.9247 0.7220 0.033 Uiso 1 1 calc R U . . .
H8B H 0.1654 0.8830 0.7640 0.033 Uiso 1 1 calc R U . . .
C11 C 0.2222(4) 0.9986(6) 0.6175(3) 0.0303(17) Uani 1 1 d . . . . .
C12 C 0.1638(5) 1.0722(6) 0.5713(3) 0.0367(19) Uani 1 1 d . . . . .
C15 C 0.1004(6) 1.1220(9) 0.5808(4) 0.071(3) Uani 1 1 d . . . . .
H11A H 0.1246 1.1750 0.6086 0.107 Uiso 1 1 calc R U . . .
H11B H 0.0755 1.0642 0.5901 0.107 Uiso 1 1 calc R U . . .
H11C H 0.0609 1.1585 0.5498 0.107 Uiso 1 1 calc R U . . .
C13 C 0.2070(6) 1.1629(7) 0.5603(4) 0.061(3) Uani 1 1 d . . . . .
H12A H 0.1704 1.1999 0.5285 0.091 Uiso 1 1 calc R U . . .
H12B H 0.2500 1.1313 0.5571 0.091 Uiso 1 1 calc R U . . .
H12C H 0.2281 1.2156 0.5884 0.091 Uiso 1 1 calc R U . . .
C14 C 0.1261(6) 0.9930(8) 0.5249(3) 0.072(3) Uani 1 1 d . . . . .
H13A H 0.1027 0.9311 0.5329 0.108 Uiso 1 1 calc R U . . .
H13B H 0.1665 0.9665 0.5176 0.108 Uiso 1 1 calc R U . . .
H13C H 0.0855 1.0315 0.4950 0.108 Uiso 1 1 calc R U . . .
C16 C 0.2017(5) 0.6482(7) 0.6252(3) 0.0360(19) Uani 1 1 d . . . . .
C17 C 0.1324(5) 0.5876(7) 0.5793(3) 0.044(2) Uani 1 1 d . . . . .
C18 C 0.0843(6) 0.5268(8) 0.5984(3) 0.068(3) Uani 1 1 d . . . . .
H16A H 0.0381 0.4944 0.5694 0.102 Uiso 1 1 calc R U . . .
H16B H 0.0675 0.5778 0.6160 0.102 Uiso 1 1 calc R U . . .
H16C H 0.1163 0.4692 0.6220 0.102 Uiso 1 1 calc R U . . .
C20 C 0.0780(5) 0.6717(7) 0.5374(3) 0.058(3) Uani 1 1 d . . . . .
H17A H 0.1082 0.7100 0.5245 0.087 Uiso 1 1 calc R U . . .
H17B H 0.0576 0.7244 0.5522 0.087 Uiso 1 1 calc R U . . .
H17C H 0.0343 0.6330 0.5094 0.087 Uiso 1 1 calc R U . . .
C19 C 0.1677(5) 0.5097(8) 0.5555(3) 0.064(3) Uani 1 1 d . . . . .
H18A H 0.1952 0.5525 0.5419 0.096 Uiso 1 1 calc R U . . .
H18B H 0.1255 0.4679 0.5279 0.096 Uiso 1 1 calc R U . . .
H18C H 0.2046 0.4597 0.5817 0.096 Uiso 1 1 calc R U . . .
C21 C 0.3710(4) 0.6525(6) 0.8556(3) 0.0310(18) Uani 1 1 d . . . . .
C22 C 0.3815(5) 0.6092(6) 0.9069(3) 0.0378(19) Uani 1 1 d . . . . .
C24 C 0.3215(6) 0.6629(9) 0.9182(4) 0.078(4) Uani 1 1 d . . . . .
H21A H 0.3234 0.7421 0.9151 0.118 Uiso 1 1 calc R U . . .
H21B H 0.3337 0.6444 0.9529 0.118 Uiso 1 1 calc R U . . .
H21C H 0.2689 0.6365 0.8939 0.118 Uiso 1 1 calc R U . . .
C23 C 0.3743(5) 0.4828(6) 0.9069(3) 0.050(2) Uani 1 1 d . . . . .
H22A H 0.3758 0.4593 0.9383 0.075 Uiso 1 1 calc R U . . .
H22B H 0.4179 0.4495 0.9049 0.075 Uiso 1 1 calc R U . . .
H22C H 0.3246 0.4601 0.8774 0.075 Uiso 1 1 calc R U . . .
C25 C 0.4663(5) 0.6414(7) 0.9495(3) 0.051(2) Uani 1 1 d . . . . .
H23A H 0.4719 0.7208 0.9505 0.077 Uiso 1 1 calc R U . . .
H23B H 0.5047 0.6081 0.9421 0.077 Uiso 1 1 calc R U . . .
H23C H 0.4751 0.6153 0.9826 0.077 Uiso 1 1 calc R U . . .
C27 C 0.5519(5) 0.3620(6) 0.8486(3) 0.041(2) Uani 1 1 d . . . . .
C30 C 0.5950(8) 0.3991(9) 0.9042(4) 0.100(5) Uani 1 1 d . . . . .
H25A H 0.6456 0.4310 0.9123 0.150 Uiso 1 1 calc R U . . .
H25B H 0.6038 0.3363 0.9264 0.150 Uiso 1 1 calc R U . . .
H25C H 0.5634 0.4536 0.9095 0.150 Uiso 1 1 calc R U . . .
C29 C 0.4655(6) 0.3238(7) 0.8316(4) 0.067(3) Uani 1 1 d . . . . .
H26A H 0.4672 0.2559 0.8491 0.101 Uiso 1 1 calc R U . . .
H26B H 0.4367 0.3117 0.7947 0.101 Uiso 1 1 calc R U . . .
H26C H 0.4390 0.3802 0.8404 0.101 Uiso 1 1 calc R U . . .
C28 C 0.5925(6) 0.2649(6) 0.8390(4) 0.071(3) Uani 1 1 d . . . . .
H27A H 0.6452 0.2864 0.8467 0.107 Uiso 1 1 calc R U . . .
H27B H 0.5620 0.2425 0.8033 0.107 Uiso 1 1 calc R U . . .
H27C H 0.5962 0.2039 0.8610 0.107 Uiso 1 1 calc R U . . .
C7 C 0.6451(4) 1.0380(7) 0.9811(3) 0.043(2) Uani 1 1 d . . . . .
H28A H 0.6482 1.1173 0.9792 0.064 Uiso 1 1 calc R U . . .
H28B H 0.6910 1.0046 0.9821 0.064 Uiso 1 1 calc R U . . .
H28C H 0.6436 1.0184 1.0120 0.064 Uiso 1 1 calc R U . . .
C10 C 0.2187(4) 0.7618(5) 0.7429(3) 0.0269(16) Uani 1 1 d . . . . .
H29A H 0.2223 0.7134 0.7701 0.032 Uiso 1 1 calc R U . . .
H29B H 0.1748 0.7367 0.7099 0.032 Uiso 1 1 calc R U . . .
C32 C 0.2629(7) 0.3490(8) 0.7083(5) 0.091(4) Uani 1 1 d . . . . .
H30A H 0.2129 0.3268 0.7051 0.137 Uiso 1 1 calc R U . . .
H30B H 0.2991 0.2871 0.7200 0.137 Uiso 1 1 calc R U . . .
H30C H 0.2543 0.3736 0.6750 0.137 Uiso 1 1 calc R U . . .
C26 C 0.5503(5) 0.4626(6) 0.8166(3) 0.0349(18) Uani 1 1 d . . . . .
C31 C 0.3697(4) 1.0507(5) 0.7473(3) 0.0318(18) Uani 1 1 d . . . . .
H32A H 0.3156 1.0685 0.7376 0.048 Uiso 1 1 calc R U . . .
H32B H 0.3831 1.0855 0.7235 0.048 Uiso 1 1 calc R U . . .
H32C H 0.4050 1.0772 0.7819 0.048 Uiso 1 1 calc R U . . .
Dy3 Dy 0.0000 0.07307(5) 0.7500 0.03648(15) Uani 1 2 d S T P . .
O17 O 0.1060(3) -0.0342(5) 0.8190(2) 0.0474(15) Uani 1 1 d . . . . .
O18 O -0.0167(3) -0.0600(5) 0.8031(2) 0.0492(15) Uani 1 1 d . . . . .
O21 O 0.1173(3) 0.1340(4) 0.75156(19) 0.0396(13) Uani 1 1 d . . . . .
H21 H 0.1618 0.1454 0.7842 0.047 Uiso 1 1 calc R U . . .
O19 O 0.0490(3) 0.2068(4) 0.8150(2) 0.0412(13) Uani 1 1 d . . . . .
O20 O 0.1670(3) 0.2710(5) 0.8301(2) 0.0454(14) Uani 1 1 d . . . . .
C38 C 0.1142(4) 0.2567(6) 0.8432(3) 0.0315(18) Uani 1 1 d . . . . .
C39 C 0.1309(5) 0.2987(6) 0.8956(3) 0.0357(18) Uani 1 1 d . . . . .
C41 C 0.2066(6) 0.3722(8) 0.9224(4) 0.067(3) Uani 1 1 d . . . . .
H35A H 0.2514 0.3317 0.9252 0.100 Uiso 1 1 calc R U . . .
H35B H 0.2168 0.3925 0.9565 0.100 Uiso 1 1 calc R U . . .
H35C H 0.1984 0.4382 0.9021 0.100 Uiso 1 1 calc R U . . .
C40 C 0.1466(6) 0.1958(8) 0.9298(3) 0.061(3) Uani 1 1 d . . . . .
H36A H 0.0979 0.1542 0.9174 0.092 Uiso 1 1 calc R U . . .
H36B H 0.1653 0.2186 0.9651 0.092 Uiso 1 1 calc R U . . .
H36C H 0.1863 0.1500 0.9285 0.092 Uiso 1 1 calc R U . . .
C42 C 0.0604(6) 0.3617(9) 0.8907(4) 0.078(3) Uani 1 1 d . . . . .
H37A H 0.0519 0.4269 0.8699 0.117 Uiso 1 1 calc R U . . .
H37B H 0.0705 0.3831 0.9246 0.117 Uiso 1 1 calc R U . . .
H37C H 0.0138 0.3153 0.8744 0.117 Uiso 1 1 calc R U . . .
C33 C 0.0572(5) -0.0817(6) 0.8281(3) 0.0358(19) Uani 1 1 d . . . . .
C34 C 0.0858(5) -0.1759(7) 0.8681(3) 0.045(2) Uani 1 1 d . . . . .
C35 C 0.1699(5) -0.1508(7) 0.9131(3) 0.044(2) Uani 1 1 d . . . . .
H40A H 0.2059 -0.1418 0.8997 0.066 Uiso 1 1 calc R U . . .
H40B H 0.1878 -0.2113 0.9374 0.066 Uiso 1 1 calc R U . . .
H40C H 0.1688 -0.0837 0.9302 0.066 Uiso 1 1 calc R U . . .
C37 C 0.0277(5) -0.1912(10) 0.8892(4) 0.082(4) Uani 1 1 d . . . . .
H41A H 0.0214 -0.1217 0.9027 0.123 Uiso 1 1 calc R U . . .
H41B H 0.0488 -0.2458 0.9165 0.123 Uiso 1 1 calc R U . . .
H41C H -0.0232 -0.2157 0.8616 0.123 Uiso 1 1 calc R U . . .
C36 C 0.0887(6) -0.2827(7) 0.8414(4) 0.073(3) Uani 1 1 d . . . . .
H42A H 0.0353 -0.3047 0.8163 0.110 Uiso 1 1 calc R U . . .
H42B H 0.1136 -0.3404 0.8668 0.110 Uiso 1 1 calc R U . . .
H42C H 0.1190 -0.2701 0.8242 0.110 Uiso 1 1 calc R U . . .
C43 C 0.1274(5) 0.1551(7) 0.7080(3) 0.055(3) Uani 1 1 d . . . . .
H43A H 0.0889 0.1129 0.6787 0.083 Uiso 1 1 calc R U . . .
H43B H 0.1803 0.1337 0.7161 0.083 Uiso 1 1 calc R U . . .
H43C H 0.1198 0.2329 0.6997 0.083 Uiso 1 1 calc R U . . .
O22 O 0.5809(3) 0.7602(4) 0.89728(19) 0.0443(14) Uani 1 1 d . . . . .
H22 H 0.5647 0.8204 0.9012 0.066 Uiso 1 1 calc R U . . .
C44 C 0.6568(5) 0.7370(7) 0.9414(3) 0.049(2) Uani 1 1 d . . . . .
H44A H 0.6545 0.7508 0.9726 0.074 Uiso 1 1 calc R U . . .
H44B H 0.6966 0.7840 0.9409 0.074 Uiso 1 1 calc R U . . .
H44C H 0.6703 0.6605 0.9406 0.074 Uiso 1 1 calc R U . . .
O23 O 0.1949(4) 0.4451(6) 0.7836(3) 0.0660(19) Uani 1 1 d . . . . .
H23 H 0.1938 0.3848 0.7962 0.099 Uiso 1 1 calc R U . . .
C45 C 0.1156(6) 0.4795(8) 0.7479(4) 0.064(3) Uani 1 1 d . . . . .
H45A H 0.0946 0.5214 0.7661 0.095 Uiso 1 1 calc R U . . .
H45B H 0.0827 0.4153 0.7322 0.095 Uiso 1 1 calc R U . . .
H45C H 0.1158 0.5250 0.7214 0.095 Uiso 1 1 calc R U . . .
H15 H 0.506(4) 0.749(7) 0.6677(13) 0.076 Uiso 1 1 d D U . . .

loop_
_atom_site_aniso_label
_atom_site_aniso_U_11
_atom_site_aniso_U_22
_atom_site_aniso_U_33
_atom_site_aniso_U_23
_atom_site_aniso_U_13
_atom_site_aniso_U_12
Dy1 0.0180(3) 0.0186(2) 0.0216(3) 0.000 0.0066(2) 0.000
Dy2 0.0272(2) 0.01916(17) 0.0354(2) -0.00323(14) 0.01436(18) -0.00310(14)
Co1 0.0199(5) 0.0258(5) 0.0230(6) -0.0035(4) 0.0077(5) -0.0030(4)
Co2 0.0189(5) 0.0197(4) 0.0228(5) -0.0005(4) 0.0075(4) -0.0013(4)
O10 0.030(3) 0.041(3) 0.025(3) 0.004(2) 0.011(3) 0.005(2)
O11 0.020(3) 0.036(3) 0.030(3) -0.003(2) 0.007(2) -0.001(2)
O8 0.030(3) 0.039(3) 0.028(3) -0.006(2) 0.005(3) -0.010(2)
O9 0.035(3) 0.030(3) 0.038(3) -0.011(2) 0.011(3) -0.010(2)
O1 0.020(3) 0.025(2) 0.021(3) -0.004(2) 0.007(2) -0.0008(19)
O2 0.021(3) 0.039(3) 0.029(3) -0.009(2) 0.004(2) -0.002(2)
O5 0.025(3) 0.018(2) 0.022(3) -0.0013(19) 0.009(2) 0.0006(19)
O3 0.019(3) 0.018(2) 0.023(3) -0.0014(19) 0.007(2) -0.0043(18)
O7 0.035(3) 0.022(3) 0.042(3) -0.003(2) 0.016(3) -0.004(2)
O12 0.039(3) 0.022(3) 0.047(3) 0.007(2) 0.018(3) 0.007(2)
O4 0.025(3) 0.022(2) 0.023(3) -0.004(2) 0.011(2) -0.0030(19)
O14 0.037(3) 0.033(3) 0.054(4) -0.019(3) 0.023(3) -0.009(2)
O13 0.061(4) 0.033(3) 0.052(4) -0.013(3) 0.033(3) -0.020(3)
O15 0.024(3) 0.019(2) 0.019(3) 0.0030(19) 0.009(2) -0.0008(19)
O16 0.021(3) 0.025(2) 0.024(3) 0.000(2) 0.004(2) -0.004(2)
O6 0.030(3) 0.025(2) 0.025(3) 0.003(2) 0.013(2) 0.002(2)
N1 0.016(3) 0.023(3) 0.020(3) 0.002(2) 0.003(3) -0.002(2)
C1 0.031(4) 0.027(4) 0.021(4) -0.002(3) 0.017(4) -0.003(3)
C2 0.030(4) 0.033(4) 0.024(4) -0.001(3) 0.014(4) 0.003(3)
C3 0.036(5) 0.039(4) 0.029(5) -0.014(3) 0.014(4) -0.008(4)
C4 0.041(5) 0.044(5) 0.040(5) -0.018(4) 0.020(5) -0.001(4)
C5 0.037(5) 0.042(4) 0.038(5) -0.005(4) 0.020(4) 0.008(4)
C6 0.029(4) 0.028(4) 0.023(4) -0.001(3) 0.012(4) 0.001(3)
C8 0.021(4) 0.033(4) 0.030(4) 0.006(3) 0.013(4) 0.002(3)
C9 0.023(4) 0.034(4) 0.024(4) -0.005(3) 0.011(4) 0.001(3)
C11 0.024(4) 0.032(4) 0.022(4) -0.006(3) 0.001(4) 0.001(3)
C12 0.035(5) 0.040(4) 0.030(5) 0.004(4) 0.012(4) 0.004(4)
C15 0.067(7) 0.094(8) 0.063(7) 0.039(6) 0.041(6) 0.051(6)
C13 0.065(7) 0.049(5) 0.057(6) 0.021(5) 0.023(6) 0.001(5)
C14 0.068(7) 0.068(7) 0.047(6) -0.001(5) 0.004(5) -0.005(5)
C16 0.030(5) 0.043(5) 0.037(5) -0.013(4) 0.018(4) -0.011(4)
C17 0.042(5) 0.054(5) 0.037(5) -0.020(4) 0.021(4) -0.027(4)
C18 0.066(7) 0.084(7) 0.045(6) -0.015(5) 0.021(5) -0.040(6)
C20 0.046(6) 0.074(6) 0.039(6) -0.022(5) 0.011(5) -0.016(5)
C19 0.063(7) 0.071(6) 0.050(6) -0.036(5) 0.023(5) -0.019(5)
C21 0.022(4) 0.034(4) 0.037(5) 0.005(4) 0.014(4) -0.002(3)
C22 0.038(5) 0.041(4) 0.033(5) 0.013(4) 0.016(4) 0.009(4)
C24 0.083(8) 0.100(8) 0.087(8) 0.056(7) 0.068(7) 0.041(6)
C23 0.059(6) 0.041(5) 0.042(5) 0.010(4) 0.019(5) -0.012(4)
C25 0.070(7) 0.049(5) 0.033(5) -0.002(4) 0.023(5) -0.010(5)
C27 0.035(5) 0.030(4) 0.051(6) 0.012(4) 0.016(4) -0.001(3)
C30 0.158(13) 0.082(8) 0.043(7) -0.002(6) 0.036(8) -0.061(8)
C29 0.075(7) 0.039(5) 0.097(8) 0.019(5) 0.050(7) 0.001(5)
C28 0.102(9) 0.024(4) 0.103(9) 0.026(5) 0.062(7) 0.014(5)
C7 0.026(5) 0.059(5) 0.029(5) -0.010(4) 0.003(4) -0.005(4)
C10 0.021(4) 0.032(4) 0.033(4) -0.001(3) 0.017(4) -0.008(3)
C32 0.104(10) 0.071(7) 0.116(10) -0.037(7) 0.067(9) -0.025(7)
C26 0.032(5) 0.035(4) 0.038(5) 0.003(4) 0.018(4) 0.001(4)
C31 0.020(4) 0.030(4) 0.036(5) -0.006(3) 0.007(4) -0.001(3)
Dy3 0.0253(3) 0.0552(3) 0.0278(3) 0.000 0.0124(3) 0.000
O17 0.028(3) 0.073(4) 0.045(4) 0.014(3) 0.021(3) 0.000(3)
O18 0.026(3) 0.071(4) 0.043(4) 0.015(3) 0.012(3) -0.002(3)
O21 0.030(3) 0.068(4) 0.027(3) 0.007(3) 0.018(3) 0.005(3)
O19 0.034(3) 0.056(3) 0.039(3) -0.005(3) 0.023(3) -0.004(3)
O20 0.032(3) 0.061(4) 0.042(4) -0.004(3) 0.018(3) -0.012(3)
C38 0.027(5) 0.034(4) 0.032(5) 0.011(3) 0.013(4) 0.002(3)
C39 0.035(5) 0.038(4) 0.036(5) 0.000(4) 0.019(4) -0.003(4)
C41 0.063(7) 0.080(7) 0.060(7) -0.013(5) 0.033(6) -0.010(5)
C40 0.077(7) 0.069(6) 0.043(6) 0.007(5) 0.034(6) 0.008(5)
C42 0.071(8) 0.103(8) 0.054(7) -0.018(6) 0.026(6) 0.016(6)
C33 0.026(5) 0.049(5) 0.033(5) -0.005(4) 0.016(4) -0.004(4)
C34 0.034(5) 0.059(5) 0.034(5) 0.005(4) 0.012(4) -0.002(4)
C35 0.034(5) 0.063(5) 0.026(5) 0.000(4) 0.008(4) 0.006(4)
C37 0.038(6) 0.142(10) 0.052(7) 0.039(7) 0.012(5) -0.010(6)
C36 0.080(8) 0.053(6) 0.058(7) -0.002(5) 0.013(6) -0.007(5)
C43 0.061(6) 0.069(6) 0.054(6) 0.017(5) 0.042(6) 0.015(5)
O22 0.045(4) 0.040(3) 0.032(3) 0.001(3) 0.006(3) 0.006(3)
C44 0.048(6) 0.057(5) 0.038(5) 0.008(4) 0.018(5) 0.006(4)
O23 0.042(4) 0.094(5) 0.063(5) 0.016(4) 0.026(4) -0.012(3)
C45 0.065(7) 0.061(6) 0.067(7) -0.002(5) 0.035(6) -0.011(5)

loop_
_atom_type_symbol
_atom_type_description
_atom_type_scat_dispersion_real
_atom_type_scat_dispersion_imag
_atom_type_scat_source
C C 0.0030 0.0020 'International Tables Vol C Tables 4.2.6.8 and 6.1.1.4'
H H 0.0000 0.0000 'International Tables Vol C Tables 4.2.6.8 and 6.1.1.4'
Co Co 0.3490 0.9720 'International Tables Vol C Tables 4.2.6.8 and 6.1.1.4'
Dy Dy -0.1890 4.4100 'International Tables Vol C Tables 4.2.6.8 and 6.1.1.4'
N N 0.0060 0.0030 'International Tables Vol C Tables 4.2.6.8 and 6.1.1.4'
O O 0.0110 0.0060 'International Tables Vol C Tables 4.2.6.8 and 6.1.1.4'

loop_
_geom_angle_atom_site_label_1
_geom_angle_atom_site_label_2
_geom_angle_atom_site_label_3
_geom_angle
_geom_angle_site_symmetry_1
_geom_angle_site_symmetry_3
_geom_angle_publ_flag
O4 Dy1 O4 111.8(2) . 2_656 ?
O4 Dy1 O15 78.67(15) . . ?
O4 Dy1 O15 68.60(15) 2_656 . ?
O4 Dy1 O15 68.60(15) . 2_656 ?
O4 Dy1 O15 78.67(15) 2_656 2_656 ?
O15 Dy1 O15 120.0(2) . 2_656 ?
O4 Dy1 O16 84.05(15) . . ?
O4 Dy1 O16 144.44(16) 2_656 . ?
O15 Dy1 O16 84.70(15) . . ?
O15 Dy1 O16 136.51(15) 2_656 . ?
O4 Dy1 O16 144.44(16) . 2_656 ?
O4 Dy1 O16 84.05(15) 2_656 2_656 ?
O15 Dy1 O16 136.51(15) . 2_656 ?
O15 Dy1 O16 84.70(15) 2_656 2_656 ?
O16 Dy1 O16 101.5(2) . 2_656 ?
O4 Dy1 O5 70.99(14) . . ?
O4 Dy1 O5 139.94(15) 2_656 . ?
O15 Dy1 O5 144.60(14) . . ?
O15 Dy1 O5 64.98(14) 2_656 . ?
O16 Dy1 O5 74.60(14) . . ?
O16 Dy1 O5 76.69(14) 2_656 . ?
O4 Dy1 O5 139.94(14) . 2_656 ?
O4 Dy1 O5 70.99(14) 2_656 2_656 ?
O15 Dy1 O5 64.98(14) . 2_656 ?
O15 Dy1 O5 144.59(14) 2_656 2_656 ?
O16 Dy1 O5 76.69(14) . 2_656 ?
O16 Dy1 O5 74.60(15) 2_656 2_656 ?
O5 Dy1 O5 133.86(19) . 2_656 ?
O4 Dy1 Co2 71.46(11) . . ?
O4 Dy1 Co2 107.20(11) 2_656 . ?
O15 Dy1 Co2 145.71(10) . . ?
O15 Dy1 Co2 32.22(10) 2_656 . ?
O16 Dy1 Co2 108.04(11) . . ?
O16 Dy1 Co2 73.47(11) 2_656 . ?
O5 Dy1 Co2 33.63(10) . . ?
O5 Dy1 Co2 148.02(10) 2_656 . ?
O4 Dy1 Co2 107.21(11) . 2_656 ?
O4 Dy1 Co2 71.46(11) 2_656 2_656 ?
O15 Dy1 Co2 32.22(10) . 2_656 ?
O15 Dy1 Co2 145.71(10) 2_656 2_656 ?
O16 Dy1 Co2 73.47(11) . 2_656 ?
O16 Dy1 Co2 108.04(11) 2_656 2_656 ?
O5 Dy1 Co2 148.02(10) . 2_656 ?
O5 Dy1 Co2 33.63(10) 2_656 2_656 ?
Co2 Dy1 Co2 177.73(3) . 2_656 ?
O4 Dy1 Co1 35.88(10) . . ?
O4 Dy1 Co1 142.08(11) 2_656 . ?
O15 Dy1 Co1 108.11(11) . . ?
O15 Dy1 Co1 70.73(11) 2_656 . ?
O16 Dy1 Co1 67.47(11) . . ?
O16 Dy1 Co1 114.03(11) 2_656 . ?
O5 Dy1 Co1 37.35(10) . . ?
O5 Dy1 Co1 144.09(10) 2_656 . ?
Co2 Dy1 Co1 53.24(2) . . ?
Co2 Dy1 Co1 126.70(2) 2_656 . ?
O4 Dy1 Co1 142.08(11) . 2_656 ?
O4 Dy1 Co1 35.88(11) 2_656 2_656 ?
O15 Dy1 Co1 70.73(11) . 2_656 ?
O15 Dy1 Co1 108.11(11) 2_656 2_656 ?
O16 Dy1 Co1 114.03(11) . 2_656 ?
O16 Dy1 Co1 67.47(11) 2_656 2_656 ?
O5 Dy1 Co1 144.09(10) . 2_656 ?
O5 Dy1 Co1 37.35(10) 2_656 2_656 ?
Co2 Dy1 Co1 126.70(2) . 2_656 ?
Co2 Dy1 Co1 53.25(2) 2_656 2_656 ?
Co1 Dy1 Co1 177.81(3) . 2_656 ?
O12 Dy2 O14 77.46(18) . . ?
O12 Dy2 O7 78.97(17) . . ?
O14 Dy2 O7 137.80(17) . . ?
O12 Dy2 O9 149.87(17) . . ?
O14 Dy2 O9 74.17(18) . . ?
O7 Dy2 O9 116.54(18) . . ?
O12 Dy2 O4 106.75(16) . . ?
O14 Dy2 O4 84.03(17) . . ?
O7 Dy2 O4 136.54(15) . . ?
O9 Dy2 O4 80.28(16) . . ?
O12 Dy2 O13 94.24(18) . . ?
O14 Dy2 O13 79.94(18) . . ?
O7 Dy2 O13 67.46(17) . . ?
O9 Dy2 O13 71.14(18) . . ?
O4 Dy2 O13 150.08(17) . . ?
O12 Dy2 O3 136.74(16) . . ?
O14 Dy2 O3 142.44(17) . . ?
O7 Dy2 O3 75.00(15) . . ?
O9 Dy2 O3 73.38(15) . . ?
O4 Dy2 O3 72.35(14) . . ?
O13 Dy2 O3 106.57(17) . . ?
O12 Dy2 O15 74.10(15) . 2_656 ?
O14 Dy2 O15 129.80(16) . 2_656 ?
O7 Dy2 O15 74.73(15) . 2_656 ?
O9 Dy2 O15 133.22(15) . 2_656 ?
O4 Dy2 O15 66.24(15) . 2_656 ?
O13 Dy2 O15 141.95(17) . 2_656 ?
O3 Dy2 O15 66.08(14) . 2_656 ?
O12 Dy2 Co2 103.78(12) . . ?
O14 Dy2 Co2 155.81(13) . . ?
O7 Dy2 Co2 64.54(11) . . ?
O9 Dy2 Co2 106.24(12) . . ?
O4 Dy2 Co2 72.41(10) . . ?
O13 Dy2 Co2 123.60(13) . . ?
O3 Dy2 Co2 33.40(10) . . ?
O15 Dy2 Co2 34.10(10) 2_656 . ?
O12 Dy2 Co1 137.75(12) . . ?
O14 Dy2 Co1 108.61(13) . . ?
O7 Dy2 Co1 112.41(11) . . ?
O9 Dy2 Co1 63.11(12) . . ?
O4 Dy2 Co1 36.83(11) . . ?
O13 Dy2 Co1 127.95(14) . . ?
O3 Dy2 Co1 38.18(10) . . ?
O15 Dy2 Co1 70.62(10) 2_656 . ?
Co2 Dy2 Co1 54.18(2) . . ?
O12 Dy2 Dy1 81.52(12) . . ?
O14 Dy2 Dy1 100.72(13) . . ?
O7 Dy2 Dy1 109.81(11) . . ?
O9 Dy2 Dy1 113.42(12) . . ?
O4 Dy2 Dy1 34.18(10) . . ?
O13 Dy2 Dy1 175.42(14) . . ?
O3 Dy2 Dy1 75.71(10) . . ?
O15 Dy2 Dy1 35.08(10) 2_656 . ?
Co2 Dy2 Dy1 56.315(16) . . ?
Co1 Dy2 Dy1 56.236(16) . . ?
O8 Co1 O4 95.65(19) . . ?
O8 Co1 O10 86.9(2) . . ?
O4 Co1 O10 165.96(19) . . ?
O8 Co1 O5 173.02(19) . . ?
O4 Co1 O5 83.51(16) . . ?
O10 Co1 O5 95.57(18) . . ?
O8 Co1 O3 97.43(18) . . ?
O4 Co1 O3 84.13(17) . . ?
O10 Co1 O3 109.28(18) . . ?
O5 Co1 O3 75.59(16) . . ?
O8 Co1 O11 88.19(19) . . ?
O4 Co1 O11 105.27(18) . . ?
O10 Co1 O11 60.94(19) . . ?
O5 Co1 O11 98.72(17) . . ?
O3 Co1 O11 168.59(17) . . ?
O8 Co1 Dy2 85.61(14) . . ?
O4 Co1 Dy2 43.21(12) . . ?
O10 Co1 Dy2 150.81(14) . . ?
O5 Co1 Dy2 89.08(11) . . ?
O3 Co1 Dy2 44.22(11) . . ?
O11 Co1 Dy2 146.70(13) . . ?
O8 Co1 Dy1 135.38(15) . . ?
O4 Co1 Dy1 40.84(11) . . ?
O10 Co1 Dy1 132.49(14) . . ?
O5 Co1 Dy1 45.48(12) . . ?
O3 Co1 Dy1 88.65(12) . . ?
O11 Co1 Dy1 94.32(12) . . ?
Dy2 Co1 Dy1 68.432(19) . . ?
N1 Co2 O1 95.5(2) . . ?
N1 Co2 O6 86.3(2) . . ?
O1 Co2 O6 85.76(19) . . ?
N1 Co2 O3 85.9(2) . . ?
O1 Co2 O3 177.3(2) . . ?
O6 Co2 O3 96.67(19) . . ?
N1 Co2 O15 173.1(2) . 2_656 ?
O1 Co2 O15 91.34(18) . 2_656 ?
O6 Co2 O15 93.07(19) . 2_656 ?
O3 Co2 O15 87.29(18) . 2_656 ?
N1 Co2 O5 96.6(2) . . ?
O1 Co2 O5 92.28(18) . . ?
O6 Co2 O5 176.65(19) . . ?
O3 Co2 O5 85.23(18) . . ?
O15 Co2 O5 84.26(18) 2_656 . ?
N1 Co2 Dy2 127.91(16) . . ?
O1 Co2 Dy2 135.01(13) . . ?
O6 Co2 Dy2 86.00(13) . . ?
O3 Co2 Dy2 44.24(13) . . ?
O15 Co2 Dy2 45.14(13) 2_656 . ?
O5 Co2 Dy2 93.50(12) . . ?
N1 Co2 Dy1 141.48(16) . . ?
O1 Co2 Dy1 84.39(14) . . ?
O6 Co2 Dy1 131.94(14) . . ?
O3 Co2 Dy1 93.04(14) . . ?
O15 Co2 Dy1 40.47(13) 2_656 . ?
O5 Co2 Dy1 45.03(12) . . ?
Dy2 Co2 Dy1 69.166(19) . . ?
C11 O10 Co1 91.3(4) . . ?
C11 O11 Co1 86.0(4) . . ?
C16 O8 Co1 123.7(5) . . ?
C16 O9 Dy2 140.5(5) . . ?
C1 O1 Co2 124.1(4) . . ?
C2 O2 C7 117.2(5) . . ?
C31 O5 Co2 116.8(4) . . ?
C31 O5 Co1 118.2(4) . . ?
Co2 O5 Co1 99.17(18) . . ?
C31 O5 Dy1 120.3(4) . . ?
Co2 O5 Dy1 101.35(17) . . ?
Co1 O5 Dy1 97.17(16) . . ?
C10 O3 Co2 108.4(4) . . ?
C10 O3 Co1 116.3(4) . . ?
Co2 O3 Co1 100.00(18) . . ?
C10 O3 Dy2 128.1(3) . . ?
Co2 O3 Dy2 102.36(18) . . ?
Co1 O3 Dy2 97.60(17) . . ?
C21 O7 Dy2 136.7(4) . . ?
C26 O12 Dy2 161.6(5) . . ?
Co1 O4 Dy1 103.28(17) . . ?
Co1 O4 Dy2 99.95(18) . . ?
Dy1 O4 Dy2 110.71(17) . . ?
Co1 O4 H4A 113.9 . . ?
Dy1 O4 H4A 113.9 . . ?
Dy2 O4 H4A 113.9 . . ?
C26 O14 Dy2 132.1(5) 2_656 . ?
C32 O13 Dy2 129.0(6) . . ?
C32 O13 H13 115.5 . . ?
Dy2 O13 H13 115.5 . . ?
Co2 O15 Dy1 107.31(18) 2_656 . ?
Co2 O15 Dy2 100.75(18) 2_656 2_656 ?
Dy1 O15 Dy2 108.26(17) . 2_656 ?
Co2 O15 H15 105(5) 2_656 . ?
Dy1 O15 H15 107(5) . . ?
Dy2 O15 H15 127(5) 2_656 . ?
Dy1 O16 H16E 120.0 . . ?
Dy1 O16 H16F 120.0 . . ?
H16E O16 H16F 120.0 . . ?
C21 O6 Co2 127.2(5) . . ?
C8 N1 C9 120.7(6) . . ?
C8 N1 Co2 125.8(5) . . ?
C9 N1 Co2 112.9(4) . . ?
O1 C1 C6 125.3(6) . . ?
O1 C1 C2 116.1(6) . . ?
C6 C1 C2 118.6(6) . . ?
O2 C2 C3 124.9(6) . . ?
O2 C2 C1 114.3(6) . . ?
C3 C2 C1 120.7(7) . . ?
C4 C3 C2 119.5(7) . . ?
C4 C3 H3 120.2 . . ?
C2 C3 H3 120.2 . . ?
C5 C4 C3 120.8(7) . . ?
C5 C4 H4 119.6 . . ?
C3 C4 H4 119.6 . . ?
C4 C5 C6 120.1(7) . . ?
C4 C5 H5 120.0 . . ?
C6 C5 H5 120.0 . . ?
C1 C6 C5 120.2(7) . . ?
C1 C6 C8 122.2(6) . . ?
C5 C6 C8 117.6(7) . . ?
N1 C8 C6 125.4(6) . . ?
N1 C8 H7 117.3 . . ?
C6 C8 H7 117.3 . . ?
N1 C9 C10 106.4(5) . . ?
N1 C9 H8A 110.5 . . ?
C10 C9 H8A 110.5 . . ?
N1 C9 H8B 110.5 . . ?
C10 C9 H8B 110.5 . . ?
H8A C9 H8B 108.6 . . ?
O10 C11 O11 120.1(6) . . ?
O10 C11 C12 120.4(7) . . ?
O11 C11 C12 119.4(7) . . ?
C13 C12 C15 109.9(7) . . ?
C13 C12 C14 109.0(7) . . ?
C15 C12 C14 110.4(8) . . ?
C13 C12 C11 111.7(7) . . ?
C15 C12 C11 111.2(7) . . ?
C14 C12 C11 104.5(6) . . ?
C12 C15 H11A 109.5 . . ?
C12 C15 H11B 109.5 . . ?
H11A C15 H11B 109.5 . . ?
C12 C15 H11C 109.5 . . ?
H11A C15 H11C 109.5 . . ?
H11B C15 H11C 109.5 . . ?
C12 C13 H12A 109.5 . . ?
C12 C13 H12B 109.5 . . ?
H12A C13 H12B 109.5 . . ?
C12 C13 H12C 109.5 . . ?
H12A C13 H12C 109.5 . . ?
H12B C13 H12C 109.5 . . ?
C12 C14 H13A 109.5 . . ?
C12 C14 H13B 109.5 . . ?
H13A C14 H13B 109.5 . . ?
C12 C14 H13C 109.5 . . ?
H13A C14 H13C 109.5 . . ?
H13B C14 H13C 109.5 . . ?
O9 C16 O8 125.3(7) . . ?
O9 C16 C17 116.3(7) . . ?
O8 C16 C17 118.4(7) . . ?
C18 C17 C19 112.3(8) . . ?
C18 C17 C16 109.2(7) . . ?
C19 C17 C16 108.0(7) . . ?
C18 C17 C20 108.9(8) . . ?
C19 C17 C20 108.2(7) . . ?
C16 C17 C20 110.3(7) . . ?
C17 C18 H16A 109.5 . . ?
C17 C18 H16B 109.5 . . ?
H16A C18 H16B 109.5 . . ?
C17 C18 H16C 109.5 . . ?
H16A C18 H16C 109.5 . . ?
H16B C18 H16C 109.5 . . ?
C17 C20 H17A 109.5 . . ?
C17 C20 H17B 109.5 . . ?
H17A C20 H17B 109.5 . . ?
C17 C20 H17C 109.5 . . ?
H17A C20 H17C 109.5 . . ?
H17B C20 H17C 109.5 . . ?
C17 C19 H18A 109.5 . . ?
C17 C19 H18B 109.5 . . ?
H18A C19 H18B 109.5 . . ?
C17 C19 H18C 109.5 . . ?
H18A C19 H18C 109.5 . . ?
H18B C19 H18C 109.5 . . ?
O7 C21 O6 124.6(7) . . ?
O7 C21 C22 121.1(6) . . ?
O6 C21 C22 114.3(7) . . ?
C24 C22 C21 110.0(6) . . ?
C24 C22 C23 110.4(7) . . ?
C21 C22 C23 111.9(7) . . ?
C24 C22 C25 109.3(8) . . ?
C21 C22 C25 107.0(6) . . ?
C23 C22 C25 108.1(6) . . ?
C22 C24 H21A 109.5 . . ?
C22 C24 H21B 109.5 . . ?
H21A C24 H21B 109.5 . . ?
C22 C24 H21C 109.5 . . ?
H21A C24 H21C 109.5 . . ?
H21B C24 H21C 109.5 . . ?
C22 C23 H22A 109.5 . . ?
C22 C23 H22B 109.5 . . ?
H22A C23 H22B 109.5 . . ?
C22 C23 H22C 109.5 . . ?
H22A C23 H22C 109.5 . . ?
H22B C23 H22C 109.5 . . ?
C22 C25 H23A 109.5 . . ?
C22 C25 H23B 109.5 . . ?
H23A C25 H23B 109.5 . . ?
C22 C25 H23C 109.5 . . ?
H23A C25 H23C 109.5 . . ?
H23B C25 H23C 109.5 . . ?
C30 C27 C28 112.4(8) . . ?
C30 C27 C26 106.1(7) . . ?
C28 C27 C26 110.4(7) . . ?
C30 C27 C29 111.4(9) . . ?
C28 C27 C29 106.4(7) . . ?
C26 C27 C29 110.2(6) . . ?
C27 C30 H25A 109.5 . . ?
C27 C30 H25B 109.5 . . ?
H25A C30 H25B 109.5 . . ?
C27 C30 H25C 109.5 . . ?
H25A C30 H25C 109.5 . . ?
H25B C30 H25C 109.5 . . ?
C27 C29 H26A 109.5 . . ?
C27 C29 H26B 109.5 . . ?
H26A C29 H26B 109.5 . . ?
C27 C29 H26C 109.5 . . ?
H26A C29 H26C 109.5 . . ?
H26B C29 H26C 109.5 . . ?
C27 C28 H27A 109.5 . . ?
C27 C28 H27B 109.5 . . ?
H27A C28 H27B 109.5 . . ?
C27 C28 H27C 109.5 . . ?
H27A C28 H27C 109.5 . . ?
H27B C28 H27C 109.5 . . ?
O2 C7 H28A 109.5 . . ?
O2 C7 H28B 109.5 . . ?
H28A C7 H28B 109.5 . . ?
O2 C7 H28C 109.5 . . ?
H28A C7 H28C 109.5 . . ?
H28B C7 H28C 109.5 . . ?
O3 C10 C9 107.4(5) . . ?
O3 C10 H29A 110.2 . . ?
C9 C10 H29A 110.2 . . ?
O3 C10 H29B 110.2 . . ?
C9 C10 H29B 110.2 . . ?
H29A C10 H29B 108.5 . . ?
O13 C32 H30A 109.5 . . ?
O13 C32 H30B 109.5 . . ?
H30A C32 H30B 109.5 . . ?
O13 C32 H30C 109.5 . . ?
H30A C32 H30C 109.5 . . ?
H30B C32 H30C 109.5 . . ?
O12 C26 O14 122.9(7) . 2_656 ?
O12 C26 C27 119.0(7) . . ?
O14 C26 C27 118.1(7) 2_656 . ?
O5 C31 H32A 109.5 . . ?
O5 C31 H32B 109.5 . . ?
H32A C31 H32B 109.5 . . ?
O5 C31 H32C 109.5 . . ?
H32A C31 H32C 109.5 . . ?
H32B C31 H32C 109.5 . . ?
O19 Dy3 O19 92.3(3) . 2_556 ?
O19 Dy3 O21 77.92(18) . 2_556 ?
O19 Dy3 O21 77.20(18) 2_556 2_556 ?
O19 Dy3 O21 77.20(18) . . ?
O19 Dy3 O21 77.92(18) 2_556 . ?
O21 Dy3 O21 143.8(3) 2_556 . ?
O19 Dy3 O18 92.85(19) . . ?
O19 Dy3 O18 152.14(18) 2_556 . ?
O21 Dy3 O18 77.15(19) 2_556 . ?
O21 Dy3 O18 129.89(18) . . ?
O19 Dy3 O18 152.14(18) . 2_556 ?
O19 Dy3 O18 92.85(19) 2_556 2_556 ?
O21 Dy3 O18 129.89(18) 2_556 2_556 ?
O21 Dy3 O18 77.15(19) . 2_556 ?
O18 Dy3 O18 95.3(3) . 2_556 ?
O19 Dy3 O17 81.01(19) . . ?
O19 Dy3 O17 153.45(18) 2_556 . ?
O21 Dy3 O17 125.51(17) 2_556 . ?
O21 Dy3 O17 75.54(17) . . ?
O18 Dy3 O17 54.35(18) . . ?
O18 Dy3 O17 82.24(19) 2_556 . ?
O19 Dy3 O17 153.45(18) . 2_556 ?
O19 Dy3 O17 81.01(19) 2_556 2_556 ?
O21 Dy3 O17 75.54(17) 2_556 2_556 ?
O21 Dy3 O17 125.51(17) . 2_556 ?
O18 Dy3 O17 82.24(19) . 2_556 ?
O18 Dy3 O17 54.35(18) 2_556 2_556 ?
O17 Dy3 O17 115.6(3) . 2_556 ?
O19 Dy3 C33 86.7(2) . . ?
O19 Dy3 C33 178.8(2) 2_556 . ?
O21 Dy3 C33 101.9(2) 2_556 . ?
O21 Dy3 C33 102.5(2) . . ?
O18 Dy3 C33 27.43(19) . . ?
O18 Dy3 C33 88.4(2) 2_556 . ?
O17 Dy3 C33 26.93(19) . . ?
O17 Dy3 C33 99.7(2) 2_556 . ?
O19 Dy3 C33 178.8(2) . 2_556 ?
O19 Dy3 C33 86.7(2) 2_556 2_556 ?
O21 Dy3 C33 102.5(2) 2_556 2_556 ?
O21 Dy3 C33 101.9(2) . 2_556 ?
O18 Dy3 C33 88.4(2) . 2_556 ?
O18 Dy3 C33 27.43(19) 2_556 2_556 ?
O17 Dy3 C33 99.7(2) . 2_556 ?
O17 Dy3 C33 26.93(19) 2_556 2_556 ?
C33 Dy3 C33 94.4(3) . 2_556 ?
C33 O17 Dy3 91.0(5) . . ?
C33 O18 Dy3 92.5(5) . . ?
C43 O21 Dy3 127.0(5) . . ?
C43 O21 H21 116.5 . . ?
Dy3 O21 H21 116.5 . . ?
C38 O19 Dy3 137.5(5) . . ?
O19 C38 O20 123.4(7) . . ?
O19 C38 C39 118.1(7) . . ?
O20 C38 C39 118.5(7) . . ?
C42 C39 C38 110.5(7) . . ?
C42 C39 C40 110.0(7) . . ?
C38 C39 C40 106.4(6) . . ?
C42 C39 C41 109.8(7) . . ?
C38 C39 C41 112.6(7) . . ?
C40 C39 C41 107.4(7) . . ?
C39 C41 H35A 109.5 . . ?
C39 C41 H35B 109.5 . . ?
H35A C41 H35B 109.5 . . ?
C39 C41 H35C 109.5 . . ?
H35A C41 H35C 109.5 . . ?
H35B C41 H35C 109.5 . . ?
C39 C40 H36A 109.5 . . ?
C39 C40 H36B 109.5 . . ?
H36A C40 H36B 109.5 . . ?
C39 C40 H36C 109.5 . . ?
H36A C40 H36C 109.5 . . ?
H36B C40 H36C 109.5 . . ?
C39 C42 H37A 109.5 . . ?
C39 C42 H37B 109.5 . . ?
H37A C42 H37B 109.5 . . ?
C39 C42 H37C 109.5 . . ?
H37A C42 H37C 109.5 . . ?
H37B C42 H37C 109.5 . . ?
O17 C33 O18 122.1(7) . . ?
O17 C33 C34 119.3(7) . . ?
O18 C33 C34 118.4(7) . . ?
O17 C33 Dy3 62.1(4) . . ?
O18 C33 Dy3 60.0(4) . . ?
C34 C33 Dy3 175.0(6) . . ?
C36 C34 C35 108.8(7) . . ?
C36 C34 C33 108.2(7) . . ?
C35 C34 C33 110.2(7) . . ?
C36 C34 C37 109.4(8) . . ?
C35 C34 C37 109.9(7) . . ?
C33 C34 C37 110.3(7) . . ?
C34 C35 H40A 109.5 . . ?
C34 C35 H40B 109.5 . . ?
H40A C35 H40B 109.5 . . ?
C34 C35 H40C 109.5 . . ?
H40A C35 H40C 109.5 . . ?
H40B C35 H40C 109.5 . . ?
C34 C37 H41A 109.5 . . ?
C34 C37 H41B 109.5 . . ?
H41A C37 H41B 109.5 . . ?
C34 C37 H41C 109.5 . . ?
H41A C37 H41C 109.5 . . ?
H41B C37 H41C 109.5 . . ?
C34 C36 H42A 109.5 . . ?
C34 C36 H42B 109.5 . . ?
H42A C36 H42B 109.5 . . ?
C34 C36 H42C 109.5 . . ?
H42A C36 H42C 109.5 . . ?
H42B C36 H42C 109.5 . . ?
O21 C43 H43A 109.5 . . ?
O21 C43 H43B 109.5 . . ?
H43A C43 H43B 109.5 . . ?
O21 C43 H43C 109.5 . . ?
H43A C43 H43C 109.5 . . ?
H43B C43 H43C 109.5 . . ?
C44 O22 H22 109.5 . . ?
O22 C44 H44A 109.5 . . ?
O22 C44 H44B 109.5 . . ?
H44A C44 H44B 109.5 . . ?
O22 C44 H44C 109.5 . . ?
H44A C44 H44C 109.5 . . ?
H44B C44 H44C 109.5 . . ?
C45 O23 H23 109.5 . . ?
O23 C45 H45A 109.5 . . ?
O23 C45 H45B 109.5 . . ?
H45A C45 H45B 109.5 . . ?
O23 C45 H45C 109.5 . . ?
H45A C45 H45C 109.5 . . ?
H45B C45 H45C 109.5 . . ?

loop_
_geom_bond_atom_site_label_1
_geom_bond_atom_site_label_2
_geom_bond_distance
_geom_bond_site_symmetry_2
_geom_bond_publ_flag
Dy1 O4 2.329(4) . ?
Dy1 O4 2.329(4) 2_656 ?
Dy1 O15 2.347(4) . ?
Dy1 O15 2.347(4) 2_656 ?
Dy1 O16 2.352(4) . ?
Dy1 O16 2.352(4) 2_656 ?
Dy1 O5 2.491(4) . ?
Dy1 O5 2.491(4) 2_656 ?
Dy1 Co2 3.4527(9) . ?
Dy1 Co2 3.4527(9) 2_656 ?
Dy1 Co1 3.4667(9) . ?
Dy1 Co1 3.4668(9) 2_656 ?
Dy2 O12 2.269(5) . ?
Dy2 O14 2.335(5) . ?
Dy2 O7 2.362(5) . ?
Dy2 O9 2.367(5) . ?
Dy2 O4 2.384(4) . ?
Dy2 O13 2.408(5) . ?
Dy2 O3 2.413(4) . ?
Dy2 O15 2.438(4) 2_656 ?
Dy2 Co2 3.3789(9) . ?
Dy2 Co1 3.4297(10) . ?
Co1 O8 2.013(5) . ?
Co1 O4 2.088(4) . ?
Co1 O10 2.103(5) . ?
Co1 O5 2.120(4) . ?
Co1 O3 2.139(4) . ?
Co1 O11 2.201(5) . ?
Co2 N1 1.875(5) . ?
Co2 O1 1.888(4) . ?
Co2 O6 1.895(4) . ?
Co2 O3 1.904(4) . ?
Co2 O15 1.928(4) 2_656 ?
Co2 O5 1.950(4) . ?
O10 C11 1.244(8) . ?
O11 C11 1.276(8) . ?
O8 C16 1.256(9) . ?
O9 C16 1.252(9) . ?
O1 C1 1.333(7) . ?
O2 C2 1.375(8) . ?
O2 C7 1.443(8) . ?
O5 C31 1.444(7) . ?
O3 C10 1.447(7) . ?
O7 C21 1.251(8) . ?
O12 C26 1.249(8) . ?
O4 H4A 0.9800 . ?
O14 C26 1.256(8) 2_656 ?
O13 C32 1.434(11) . ?
O13 H13 0.9300 . ?
O15 Co2 1.928(4) 2_656 ?
O15 Dy2 2.438(4) 2_656 ?
O15 H15 0.97(2) . ?
O16 H16E 0.9300 . ?
O16 H16F 0.9300 . ?
O6 C21 1.286(8) . ?
N1 C8 1.285(8) . ?
N1 C9 1.479(8) . ?
C1 C6 1.397(9) . ?
C1 C2 1.411(9) . ?
C2 C3 1.395(9) . ?
C3 C4 1.389(10) . ?
C3 H3 0.9300 . ?
C4 C5 1.375(10) . ?
C4 H4 0.9300 . ?
C5 C6 1.409(9) . ?
C5 H5 0.9300 . ?
C6 C8 1.444(9) . ?
C8 H7 0.9300 . ?
C9 C10 1.504(9) . ?
C9 H8A 0.9700 . ?
C9 H8B 0.9700 . ?
C11 C12 1.549(10) . ?
C12 C13 1.502(11) . ?
C12 C15 1.509(11) . ?
C12 C14 1.527(11) . ?
C15 H11A 0.9600 . ?
C15 H11B 0.9600 . ?
C15 H11C 0.9600 . ?
C13 H12A 0.9600 . ?
C13 H12B 0.9600 . ?
C13 H12C 0.9600 . ?
C14 H13A 0.9600 . ?
C14 H13B 0.9600 . ?
C14 H13C 0.9600 . ?
C16 C17 1.535(10) . ?
C17 C18 1.495(11) . ?
C17 C19 1.522(11) . ?
C17 C20 1.540(12) . ?
C18 H16A 0.9600 . ?
C18 H16B 0.9600 . ?
C18 H16C 0.9600 . ?
C20 H17A 0.9600 . ?
C20 H17B 0.9600 . ?
C20 H17C 0.9600 . ?
C19 H18A 0.9600 . ?
C19 H18B 0.9600 . ?
C19 H18C 0.9600 . ?
C21 C22 1.525(10) . ?
C22 C24 1.502(11) . ?
C22 C23 1.526(10) . ?
C22 C25 1.538(11) . ?
C24 H21A 0.9600 . ?
C24 H21B 0.9600 . ?
C24 H21C 0.9600 . ?
C23 H22A 0.9600 . ?
C23 H22B 0.9600 . ?
C23 H22C 0.9600 . ?
C25 H23A 0.9600 . ?
C25 H23B 0.9600 . ?
C25 H23C 0.9600 . ?
C27 C30 1.498(12) . ?
C27 C28 1.510(11) . ?
C27 C26 1.528(10) . ?
C27 C29 1.551(12) . ?
C30 H25A 0.9600 . ?
C30 H25B 0.9600 . ?
C30 H25C 0.9600 . ?
C29 H26A 0.9600 . ?
C29 H26B 0.9600 . ?
C29 H26C 0.9600 . ?
C28 H27A 0.9600 . ?
C28 H27B 0.9600 . ?
C28 H27C 0.9600 . ?
C7 H28A 0.9600 . ?
C7 H28B 0.9600 . ?
C7 H28C 0.9600 . ?
C10 H29A 0.9700 . ?
C10 H29B 0.9700 . ?
C32 H30A 0.9600 . ?
C32 H30B 0.9600 . ?
C32 H30C 0.9600 . ?
C26 O14 1.256(8) 2_656 ?
C31 H32A 0.9600 . ?
C31 H32B 0.9600 . ?
C31 H32C 0.9600 . ?
Dy3 O19 2.320(5) . ?
Dy3 O19 2.321(5) 2_556 ?
Dy3 O21 2.357(5) 2_556 ?
Dy3 O21 2.357(5) . ?
Dy3 O18 2.375(5) . ?
Dy3 O18 2.375(5) 2_556 ?
Dy3 O17 2.421(5) . ?
Dy3 O17 2.421(5) 2_556 ?
Dy3 C33 2.739(8) . ?
Dy3 C33 2.739(8) 2_556 ?
O17 C33 1.241(9) . ?
O18 C33 1.263(9) . ?
O21 C43 1.422(9) . ?
O21 H21 0.9300 . ?
O19 C38 1.263(8) . ?
O20 C38 1.268(8) . ?
C38 C39 1.510(10) . ?
C39 C42 1.500(12) . ?
C39 C40 1.532(11) . ?
C39 C41 1.546(11) . ?
C41 H35A 0.9600 . ?
C41 H35B 0.9600 . ?
C41 H35C 0.9600 . ?
C40 H36A 0.9600 . ?
C40 H36B 0.9600 . ?
C40 H36C 0.9600 . ?
C42 H37A 0.9600 . ?
C42 H37B 0.9600 . ?
C42 H37C 0.9600 . ?
C33 C34 1.532(11) . ?
C34 C36 1.525(12) . ?
C34 C35 1.532(11) . ?
C34 C37 1.543(12) . ?
C35 H40A 0.9600 . ?
C35 H40B 0.9600 . ?
C35 H40C 0.9600 . ?
C37 H41A 0.9600 . ?
C37 H41B 0.9600 . ?
C37 H41C 0.9600 . ?
C36 H42A 0.9600 . ?
C36 H42B 0.9600 . ?
C36 H42C 0.9600 . ?
C43 H43A 0.9600 . ?
C43 H43B 0.9600 . ?
C43 H43C 0.9600 . ?
O22 C44 1.424(9) . ?
O22 H22 0.8200 . ?
C44 H44A 0.9600 . ?
C44 H44B 0.9600 . ?
C44 H44C 0.9600 . ?
O23 C45 1.422(10) . ?
O23 H23 0.8200 . ?
C45 H45A 0.9600 . ?
C45 H45B 0.9600 . ?
C45 H45C 0.9600 . ?
